data_4112420
loop_
_publ_author_name
'Pascal D. C. Dietzel'
'Reinhard K. Kremer'
'Martin Jansen'

_publ_contact_author_address
;Max-Planck-Institut f\"ur Festk\"orperforschung
 Heisenbergstr. 1 
 D-70569 Stuttgart
 Germany
;
_publ_contact_author_email martin@jansen.mpi-stuttgart.mpg.de
_publ_contact_author_fax +49-711-6891502
_publ_contact_author_name 'Martin Jansen'
_publ_contact_author_phone +49-711-6891501
_publ_section_title
;
 Tetraorganylammonium Superoxide Compounds: Close to Unperturbed
 Superoxide Ions in the Solid State
;
_journal_name_full 'Journal of the American Chemical Society'
_journal_page_first 4689
_journal_page_last 4696
_journal_paper_doi 10.1021/ja039880i
_journal_volume 126
_journal_year 2004
_chemical_absolute_configuration unk
_chemical_formula_moiety 'C9 H14 N 1+, O2 1-'
_chemical_formula_structural '(N (C6 H5) (C H3)3) O2'
_chemical_formula_sum 'C9 H14 N O2'
_chemical_formula_weight 168.21
_chemical_name_systematic 'Trimethylphenylammonium hyperoxide'
_space_group_IT_number 19
_symmetry_cell_setting orthorhombic
_symmetry_space_group_name_Hall 'P 2ac 2ab'
_symmetry_space_group_name_H-M 'P 21 21 21'
_atom_sites_solution_hydrogens difmap
_atom_sites_solution_primary direct
_atom_sites_solution_secondary difmap
_audit_creation_date 99-10-11
_audit_creation_method 'STADI4, X-RED and SHELX-97'
_cell_angle_alpha 90.00
_cell_angle_beta 90.00
_cell_angle_gamma 90.00
_cell_formula_units_Z 4
_cell_length_a 7.0496(11)
_cell_length_b 9.9887(14)
_cell_length_c 12.550(2)
_cell_measurement_reflns_used 36
_cell_measurement_temperature 123(2)
_cell_measurement_theta_max 17.2
_cell_measurement_theta_min 11.2
_cell_volume 883.7(2)
_computing_cell_refinement 'STADI4 (STOE, 1996)'
_computing_data_collection 'STADI4 (STOE, 1996)'
_computing_data_reduction 'X-RED  (STOE, 1996)'
_computing_structure_refinement 'SHELXL-97 (Sheldrick, 1997)'
_computing_structure_solution 'SHELXS-97 (Sheldrick, 1990)'
_diffrn_ambient_temperature 123(1)
_diffrn_measured_fraction_theta_full 1.000
_diffrn_measured_fraction_theta_max 1.000
_diffrn_measurement_device 'STOE STADI4 4-circle-diffractometer'
_diffrn_measurement_method
; Scan width (omega) = 1.20 - 1.40, scan ratio 2theta:omega = 1.00
  I(Net) and sigma(I) calculated according to Blessing (1987)
;
_diffrn_radiation_collimation '0.8 mm'
_diffrn_radiation_detector 'NaI(Tl) scintillation counter'
_diffrn_radiation_monochromator 'planar graphite'
_diffrn_radiation_polarisn_norm 90
_diffrn_radiation_source 'fine-focus sealed tube'
_diffrn_radiation_type 'Mo K\a'
_diffrn_radiation_wavelength 0.71073
_diffrn_reflns_av_R_equivalents 0.0429
_diffrn_reflns_av_sigmaI/netI 0.0663
_diffrn_reflns_limit_h_max 9
_diffrn_reflns_limit_h_min -9
_diffrn_reflns_limit_k_max 14
_diffrn_reflns_limit_k_min -14
_diffrn_reflns_limit_l_max 17
_diffrn_reflns_limit_l_min -17
_diffrn_reflns_number 3022
_diffrn_reflns_theta_full 29.97
_diffrn_reflns_theta_max 30.00
_diffrn_reflns_theta_min 1.62
_diffrn_standards_decay_% 19.2
_diffrn_standards_interval_time 180
_diffrn_standards_number 3
_exptl_absorpt_coefficient_mu 0.089
_exptl_absorpt_correction_type none
_exptl_crystal_colour 'pale yellow'
_exptl_crystal_density_diffrn 1.264
_exptl_crystal_description cuboid
_exptl_crystal_F_000 364
_exptl_crystal_size_max 0.20
_exptl_crystal_size_mid 0.10
_exptl_crystal_size_min 0.05
_refine_diff_density_max 0.248
_refine_diff_density_min -0.313
_refine_diff_density_rms 0.058
_refine_ls_extinction_method none
_refine_ls_goodness_of_fit_ref 1.051
_refine_ls_hydrogen_treatment constr
_refine_ls_matrix_type full
_refine_ls_number_parameters 152
_refine_ls_number_reflns 1492
_refine_ls_number_restraints 46
_refine_ls_restrained_S_all 1.041
_refine_ls_R_factor_all 0.0633
_refine_ls_R_factor_gt 0.0439
_refine_ls_shift/su_max 0.000
_refine_ls_shift/su_mean 0.000
_refine_ls_structure_factor_coef Fsqd
_refine_ls_weighting_details 'calc w=1/[\s^2^(Fo^2^)+(0.0666P)^2^+0.0000P] where P=(Fo^2^+2Fc^2^)/3'
_refine_ls_weighting_scheme calc
_refine_ls_wR_factor_gt 0.1057
_refine_ls_wR_factor_ref 0.1178
_reflns_d_resolution_high 0.711
_reflns_d_resolution_low 12.537
_reflns_limit_h_max 9
_reflns_limit_h_min 0
_reflns_limit_k_max 14
_reflns_limit_k_min 0
_reflns_limit_l_max 17
_reflns_limit_l_min 0
_reflns_number_gt 1210
_reflns_number_total 1492
_reflns_threshold_expression >2sigma(I)
_cod_data_source_file ja039880isi20031201_083023.cif
_cod_data_source_block NMe3PhO2
_cod_original_cell_volume 883.8(2)
_cod_database_code 4112420

loop_
_symmetry_equiv_pos_as_xyz
'x, y, z'
'-x+1/2, -y, z+1/2'
'-x, y+1/2, -z+1/2'
'x+1/2, -y+1/2, -z'

loop_
_atom_site_label
_atom_site_type_symbol
_atom_site_fract_x
_atom_site_fract_y
_atom_site_fract_z
_atom_site_U_iso_or_equiv
_atom_site_adp_type
_atom_site_occupancy
_atom_site_symmetry_multiplicity
_atom_site_calc_flag
_atom_site_refinement_flags
O1 O 0.0552(2) 0.7680(2) 0.70089(14) 0.0267(4) Uani 1 1 d .
O2 O 0.2352(2) 0.80854(19) 0.69994(15) 0.0252(4) Uani 1 1 d .
N1 N 0.6301(3) 0.59313(19) 0.61357(14) 0.0145(4) Uani 1 1 d .
C1 C 0.6251(4) 0.7315(2) 0.56451(19) 0.0179(4) Uani 1 1 d D
C2 C 0.8183(3) 0.5272(3) 0.5906(2) 0.0196(5) Uani 1 1 d D
C3 C 0.6155(4) 0.6101(3) 0.73279(18) 0.0210(5) Uani 1 1 d D
C4 C 0.4744(3) 0.5073(2) 0.56874(17) 0.0136(4) Uani 1 1 d .
C5 C 0.3423(3) 0.4463(2) 0.63378(18) 0.0167(4) Uani 1 1 d D
C6 C 0.2059(3) 0.3623(2) 0.58883(19) 0.0185(5) Uani 1 1 d D
C7 C 0.2057(4) 0.3390(2) 0.47964(19) 0.0197(5) Uani 1 1 d D
C8 C 0.3383(4) 0.4013(2) 0.41455(18) 0.0188(5) Uani 1 1 d D
C9 C 0.4739(3) 0.4865(2) 0.45841(17) 0.0162(4) Uani 1 1 d D
H6 H 0.109(4) 0.323(3) 0.638(2) 0.027(2) Uiso 1 1 d D
H1A H 0.730(3) 0.781(3) 0.592(2) 0.027(2) Uiso 1 1 d D
H7 H 0.107(3) 0.280(3) 0.450(2) 0.027(2) Uiso 1 1 d D
H1B H 0.646(4) 0.726(3) 0.4890(13) 0.027(2) Uiso 1 1 d D
H3A H 0.725(3) 0.665(3) 0.751(2) 0.027(2) Uiso 1 1 d D
H5 H 0.328(4) 0.462(3) 0.7096(15) 0.027(2) Uiso 1 1 d D
H3B H 0.619(4) 0.523(2) 0.766(2) 0.027(2) Uiso 1 1 d D
H9 H 0.557(3) 0.531(3) 0.4092(19) 0.027(2) Uiso 1 1 d D
H1C H 0.508(3) 0.772(3) 0.585(2) 0.027(2) Uiso 1 1 d D
H8 H 0.358(4) 0.381(3) 0.3399(15) 0.027(2) Uiso 1 1 d D
H2A H 0.813(4) 0.4386(19) 0.623(2) 0.027(2) Uiso 1 1 d D
H2B H 0.915(3) 0.585(3) 0.621(2) 0.027(2) Uiso 1 1 d D
H3C H 0.499(3) 0.660(3) 0.748(3) 0.027(2) Uiso 1 1 d D
H2C H 0.832(4) 0.520(3) 0.5147(13) 0.027(2) Uiso 1 1 d D

loop_
_atom_site_aniso_label
_atom_site_aniso_U_11
_atom_site_aniso_U_22
_atom_site_aniso_U_33
_atom_site_aniso_U_23
_atom_site_aniso_U_13
_atom_site_aniso_U_12
O1 0.0202(8) 0.0363(10) 0.0237(8) 0.0069(8) -0.0021(7) -0.0056(8)
O2 0.0167(8) 0.0315(9) 0.0272(9) -0.0013(8) -0.0004(7) -0.0005(7)
N1 0.0139(8) 0.0163(8) 0.0133(8) 0.0002(7) -0.0019(7) -0.0004(7)
C1 0.0186(10) 0.0163(9) 0.0187(10) 0.0025(8) -0.0005(9) -0.0024(9)
C2 0.0132(11) 0.0213(11) 0.0244(12) -0.0021(9) -0.0006(9) 0.0031(9)
C3 0.0261(12) 0.0235(11) 0.0134(9) -0.0034(9) -0.0044(9) -0.0018(11)
C4 0.0149(9) 0.0131(9) 0.0127(9) -0.0003(8) -0.0016(8) 0.0016(8)
C5 0.0183(11) 0.0175(10) 0.0143(9) 0.0013(8) 0.0015(8) 0.0019(9)
C6 0.0148(10) 0.0185(9) 0.0221(11) 0.0036(9) 0.0017(9) 0.0004(9)
C7 0.0210(11) 0.0155(10) 0.0226(11) -0.0015(8) -0.0068(10) 0.0010(10)
C8 0.0209(11) 0.0190(10) 0.0163(10) -0.0021(9) -0.0047(9) 0.0039(9)
C9 0.0181(10) 0.0170(9) 0.0134(9) 0.0001(8) -0.0003(8) 0.0019(9)

loop_
_atom_type_symbol
_atom_type_description
_atom_type_scat_dispersion_real
_atom_type_scat_dispersion_imag
_atom_type_scat_source
C C 0.0033 0.0016 'International Tables Vol C Tables 4.2.6.8 and 6.1.1.4'
H H 0.0000 0.0000 'International Tables Vol C Tables 4.2.6.8 and 6.1.1.4'
N N 0.0061 0.0033 'International Tables Vol C Tables 4.2.6.8 and 6.1.1.4'
O O 0.0106 0.0060 'International Tables Vol C Tables 4.2.6.8 and 6.1.1.4'

loop_
_geom_angle_atom_site_label_1
_geom_angle_atom_site_label_2
_geom_angle_atom_site_label_3
_geom_angle
C4 N1 C2 108.78(17)
C4 N1 C3 112.66(18)
C2 N1 C3 107.37(18)
C4 N1 C1 110.57(17)
C2 N1 C1 109.97(18)
C3 N1 C1 107.42(17)
N1 C1 H1A 107.9(18)
N1 C1 H1B 110.5(18)
H1A C1 H1B 105(3)
N1 C1 H1C 107.2(18)
H1A C1 H1C 110(2)
H1B C1 H1C 115(3)
N1 C2 H2A 106.3(18)
N1 C2 H2B 106.5(18)
H2A C2 H2B 114(2)
N1 C2 H2C 108.3(19)
H2A C2 H2C 110(3)
H2B C2 H2C 111(3)
N1 C3 H3A 104.0(18)
N1 C3 H3B 108.7(17)
H3A C3 H3B 113(2)
N1 C3 H3C 108(2)
H3A C3 H3C 110(2)
H3B C3 H3C 114(3)
C5 C4 C9 121.2(2)
C5 C4 N1 121.57(18)
C9 C4 N1 117.19(19)
C4 C5 C6 119.4(2)
C4 C5 H5 125.5(18)
C6 C5 H5 114.9(18)
C7 C6 C5 120.0(2)
C7 C6 H6 122.7(17)
C5 C6 H6 117.3(17)
C8 C7 C6 120.3(2)
C8 C7 H7 121.4(17)
C6 C7 H7 118.2(17)
C7 C8 C9 120.2(2)
C7 C8 H8 124.7(18)
C9 C8 H8 114.5(19)
C8 C9 C4 118.9(2)
C8 C9 H9 116.7(17)
C4 C9 H9 124.3(17)

loop_
_geom_bond_atom_site_label_1
_geom_bond_atom_site_label_2
_geom_bond_distance
O1 O2 1.332(2)
N1 C4 1.502(3)
N1 C2 1.509(3)
N1 C3 1.509(3)
N1 C1 1.513(3)
C1 H1A 0.950(16)
C1 H1B 0.960(16)
C1 H1C 0.959(16)
C2 H2A 0.974(16)
C2 H2B 0.973(16)
C2 H2C 0.961(16)
C3 H3A 0.971(16)
C3 H3B 0.967(16)
C3 H3C 0.974(16)
C4 C5 1.380(3)
C4 C9 1.400(3)
C5 C6 1.395(3)
C5 H5 0.969(18)
C6 C7 1.390(3)
C6 H6 0.995(18)
C7 C8 1.389(4)
C7 H7 0.984(18)
C8 C9 1.394(3)
C8 H8 0.969(17)
C9 H9 0.962(17)

loop_
_geom_hbond_atom_site_label_D
_geom_hbond_atom_site_label_H
_geom_hbond_atom_site_label_A
_geom_hbond_distance_DH
_geom_hbond_distance_HA
_geom_hbond_distance_DA
_geom_hbond_angle_DHA
_geom_hbond_site_symmetry_A
C1 H1C O2 0.959(16) 2.426(19) 3.322(3) 155(2) .
C1 H1B O1 0.960(16) 2.47(2) 3.367(3) 156(3) 4_566
C1 H1B O2 0.960(16) 2.478(17) 3.432(3) 172(3) 4_566
C2 H2B O1 0.973(16) 2.306(18) 3.239(3) 160(2) 1_655
C2 H2A O2 0.974(16) 2.60(2) 3.439(3) 145(2) 3_646
C3 H3C O2 0.974(16) 2.46(2) 3.360(3) 154(3) .
C3 H3B O2 0.967(16) 2.41(2) 3.300(3) 153(2) 3_646
C6 H6 O1 0.995(18) 2.399(19) 3.352(3) 160(2) 3_546
C8 H8 O1 0.969(17) 2.37(2) 3.258(3) 152(2) 2_564
C8 H8 O2 0.969(17) 2.66(2) 3.452(3) 139(2) 2_564
C9 H9 O1 0.962(17) 2.44(2) 3.215(3) 138(2) 4_566
C9 H9 O2 0.962(17) 2.452(19) 3.396(3) 167(2) 4_566
